data_7241454
loop_
_publ_author_name
'Dolai, Malay'
'Saha, Urmila'
'Biswas, Surajit'
'Chatterjee, Sabyasachi'
'Suresh Kumar, Gopinatha'

_publ_section_title
;
 DNA intercalative trinuclear Cu(ii) complex with new trans axial nitrato
 ligation as an efficient catalyst for atmospheric CO2 fixation to
 epoxides
;
_journal_name_full CrystEngComm
_journal_paper_doi 10.1039/D0CE01152E
_journal_year 2020
_chemical_formula_moiety 'C24 H38 Cu3 N14 O12'
_chemical_formula_sum 'C24 H38 Cu3 N14 O12'
_chemical_formula_weight 905.33
_space_group_crystal_system monoclinic
_space_group_IT_number 14
_space_group_name_Hall '-P 2ybc'
_space_group_name_H-M_alt 'P 1 21/c 1'
_atom_sites_solution_hydrogens mixed
_audit_creation_method SHELXL-2013
_audit_update_record
;
2020-04-30 deposited with the CCDC.	2020-10-22 downloaded from the CCDC.
;
_cell_angle_alpha 90
_cell_angle_beta 101.536(2)
_cell_angle_gamma 90
_cell_formula_units_Z 2
_cell_length_a 9.7790(4)
_cell_length_b 10.1110(4)
_cell_length_c 18.6534(8)
_cell_measurement_reflns_used 28018
_cell_measurement_temperature 273(2)
_cell_measurement_theta_max 27.916
_cell_measurement_theta_min 2.126
_cell_volume 1807.11(13)
_computing_cell_refinement 'Bruker Apex 2'
_computing_data_collection 'Bruker Apex 2'
_computing_data_reduction 'Bruker Apex 2'
_computing_molecular_graphics 'Ortep 3.0'
_computing_publication_material Diamond-3.2
_computing_structure_refinement 'SHELXL-2013 (Sheldrick, 2013)'
_computing_structure_solution 'SHELXL-2013 (Sheldrick, 2013)'
_diffrn_ambient_temperature 273(2)
_diffrn_measured_fraction_theta_full 0.999
_diffrn_measured_fraction_theta_max 0.993
_diffrn_measurement_device_type 'Bruker AXS'
_diffrn_measurement_method '\w scans'
_diffrn_radiation_monochromator Graphite
_diffrn_radiation_source 'fine-focus sealed tube'
_diffrn_radiation_type MoK\a
_diffrn_radiation_wavelength 0.71073
_diffrn_reflns_av_R_equivalents 0.0565
_diffrn_reflns_av_unetI/netI 0.0440
_diffrn_reflns_Laue_measured_fraction_full 0.999
_diffrn_reflns_Laue_measured_fraction_max 0.993
_diffrn_reflns_limit_h_max 12
_diffrn_reflns_limit_h_min -12
_diffrn_reflns_limit_k_max 13
_diffrn_reflns_limit_k_min -13
_diffrn_reflns_limit_l_max 24
_diffrn_reflns_limit_l_min -24
_diffrn_reflns_number 28018
_diffrn_reflns_point_group_measured_fraction_full 0.999
_diffrn_reflns_point_group_measured_fraction_max 0.993
_diffrn_reflns_theta_full 25.242
_diffrn_reflns_theta_max 27.916
_diffrn_reflns_theta_min 2.126
_exptl_absorpt_coefficient_mu 1.827
_exptl_absorpt_correction_T_max 0.833
_exptl_absorpt_correction_T_min 0.727
_exptl_absorpt_correction_type empirical
_exptl_absorpt_process_details SADABS
_exptl_crystal_colour Black
_exptl_crystal_density_diffrn 1.664
_exptl_crystal_density_method 'not measured'
_exptl_crystal_description 'Block shape'
_exptl_crystal_F_000 926.0
_exptl_crystal_size_max 0.28
_exptl_crystal_size_mid 0.15
_exptl_crystal_size_min 0.10
_refine_diff_density_max 0.559
_refine_diff_density_min -0.344
_refine_diff_density_rms 0.071
_refine_ls_extinction_method none
_refine_ls_goodness_of_fit_ref 1.005
_refine_ls_hydrogen_treatment mixed
_refine_ls_matrix_type full
_refine_ls_number_parameters 252
_refine_ls_number_reflns 4325
_refine_ls_number_restraints 0
_refine_ls_restrained_S_all 1.005
_refine_ls_R_factor_all 0.0680
_refine_ls_R_factor_gt 0.0416
_refine_ls_shift/su_max 0.012
_refine_ls_shift/su_mean 0.004
_refine_ls_structure_factor_coef Fsqd
_refine_ls_weighting_details 'w=1/[\s^2^(Fo^2^)+(0.0605P)^2^+0.4583P] where P=(Fo^2^+2Fc^2^)/3'
_refine_ls_weighting_scheme calc
_refine_ls_wR_factor_gt 0.1048
_refine_ls_wR_factor_ref 0.1158
_reflns_Friedel_coverage 0.000
_reflns_number_gt 3045
_reflns_number_total 4325
_reflns_threshold_expression 'I > 2\s(I)'
_cod_data_source_file d0ce01152e2.cif
_cod_data_source_block MKD-148
_cod_depositor_comments
;
The following automatic conversions were performed:

data item '_exptl_absorpt_correction_type' value 'Empirical' was
changed to 'empirical' in accordance with the
/home/data/users/saulius/crontab/automatic-downloads/rss-feeds/RSC/lib/dictionaries/cif_core.dic
dictionary named 'cif_core.dic' version 2.4.2 last updated on
2011-04-26.

Automatic conversion script
Id: cif_fix_values 7556 2019-12-06 15:28:31Z antanas 
;
_cod_original_sg_symbol_H-M 'P 21/c'
_cod_database_code 7241454
_shelx_space_group_comment
;
The symmetry employed for this shelxl refinement is uniquely defined
by the following loop, which should always be used as a source of
symmetry information in preference to the above space-group names.
They are only intended as comments.
;
_shelxl_version_number 2013-3

loop_
_space_group_symop_operation_xyz
'x, y, z'
'-x, y+1/2, -z+1/2'
'-x, -y, -z'
'x, -y-1/2, z-1/2'

loop_
_atom_site_label
_atom_site_type_symbol
_atom_site_fract_x
_atom_site_fract_y
_atom_site_fract_z
_atom_site_U_iso_or_equiv
_atom_site_adp_type
_atom_site_occupancy
_atom_site_site_symmetry_order
_atom_site_calc_flag
_atom_site_refinement_flags_posn
_atom_site_refinement_flags_adp
_atom_site_refinement_flags_occupancy
_atom_site_disorder_assembly
_atom_site_disorder_group
Cu1 Cu 0.5000 1.0000 0.0000 0.03572(15) Uani 1 2 d S . P . .
Cu2 Cu 0.74090(4) 0.79447(4) 0.09968(2) 0.04087(14) Uani 1 1 d . . . . .
O1 O 0.4470(2) 0.8257(2) 0.02317(13) 0.0453(6) Uani 1 1 d . . . . .
O2 O 0.3279(4) 0.2085(3) 0.1756(2) 0.0920(11) Uani 1 1 d . . . . .
O1N O 0.4615(4) 0.0787(4) 0.1343(2) 0.1172(15) Uani 1 1 d . . . . .
O4 O 0.5053(5) 0.1321(5) 0.2453(2) 0.1207(14) Uani 1 1 d . . . . .
N1 N 0.6944(3) 0.9734(2) 0.05623(14) 0.0371(6) Uani 1 1 d . . . . .
N2 N 0.7554(3) 1.0715(3) 0.08359(15) 0.0428(6) Uani 1 1 d . . . . .
N3 N 0.8140(4) 1.1629(3) 0.1080(2) 0.0728(10) Uani 1 1 d . . . . .
N4 N 0.9499(3) 0.8123(3) 0.12850(15) 0.0425(6) Uani 1 1 d . . . . .
N5 N 0.7391(3) 0.6099(3) 0.13582(15) 0.0461(7) Uani 1 1 d . . . . .
N6 N 0.5426(3) 0.7477(2) 0.06134(14) 0.0375(6) Uani 1 1 d . . . . .
N7 N 0.4325(4) 0.1383(3) 0.1846(2) 0.0570(8) Uani 1 1 d . . . . .
C1 C 1.0165(4) 0.8919(3) 0.08936(19) 0.0474(8) Uani 1 1 d . . . . .
H1 H 0.9630 0.9416 0.0521 0.057 Uiso 1 1 calc R U . . .
C2 C 1.1587(4) 0.9043(4) 0.1010(2) 0.0523(9) Uani 1 1 d . . . . .
H2 H 1.2004 0.9618 0.0728 0.063 Uiso 1 1 calc R U . . .
C3 C 1.2381(4) 0.8295(4) 0.1553(2) 0.0539(9) Uani 1 1 d . . . . .
H3 H 1.3349 0.8357 0.1649 0.065 Uiso 1 1 calc R U . . .
C4 C 1.1717(4) 0.7448(4) 0.1953(2) 0.0534(9) Uani 1 1 d . . . . .
H4 H 1.2240 0.6922 0.2317 0.064 Uiso 1 1 calc R U . . .
C5 C 1.0288(4) 0.7380(3) 0.18167(18) 0.0448(8) Uani 1 1 d . . . . .
C6 C 0.9545(4) 0.6472(4) 0.2255(2) 0.0629(11) Uani 1 1 d . . . . .
H6A H 0.8977 0.7002 0.2516 0.076 Uiso 1 1 calc R U . . .
H6B H 1.0235 0.6015 0.2616 0.076 Uiso 1 1 calc R U . . .
C7 C 0.8624(4) 0.5459(4) 0.1799(3) 0.0683(12) Uani 1 1 d . . . . .
H7A H 0.9145 0.5012 0.1479 0.082 Uiso 1 1 calc R U . . .
H7B H 0.8333 0.4802 0.2117 0.082 Uiso 1 1 calc R U . . .
C8 C 0.6204(4) 0.5533(3) 0.12029(18) 0.0432(8) Uani 1 1 d . . . . .
C9 C 0.5900(4) 0.4138(3) 0.1411(2) 0.0641(11) Uani 1 1 d . . . . .
H9A H 0.6738 0.3745 0.1684 0.096 Uiso 1 1 calc R U . . .
H9B H 0.5571 0.3630 0.0976 0.096 Uiso 1 1 calc R U . . .
H9C H 0.5199 0.4152 0.1705 0.096 Uiso 1 1 calc R U . . .
C10 C 0.5054(3) 0.6305(3) 0.07781(17) 0.0392(7) Uani 1 1 d . . . . .
C11 C 0.3591(4) 0.5796(3) 0.0561(2) 0.0528(9) Uani 1 1 d . . . . .
H11A H 0.3178 0.5741 0.0986 0.079 Uiso 1 1 calc R U . . .
H11B H 0.3604 0.4934 0.0347 0.079 Uiso 1 1 calc R U . . .
H11C H 0.3054 0.6387 0.0211 0.079 Uiso 1 1 calc R U . . .
O1W O 0.7072(4) 0.8941(4) 0.21463(19) 0.0737(9) Uani 1 1 d . . . . .
C23 C 0.0942(6) 0.3339(6) 0.0487(4) 0.114(2) Uani 1 1 d . . . . .
H23A H 0.1164 0.3516 0.1003 0.170 Uiso 1 1 calc R U . . .
H23B H 0.0127 0.2788 0.0377 0.170 Uiso 1 1 calc R U . . .
H23C H 0.0765 0.4157 0.0224 0.170 Uiso 1 1 calc R U . . .
O1M O 0.2091(3) 0.2675(3) 0.02737(17) 0.0793(9) Uani 1 1 d . . . . .
H19 H 0.679(6) 0.832(6) 0.236(3) 0.12(2) Uiso 1 1 d . . . . .
H20 H 0.648(6) 0.940(5) 0.215(3) 0.09(2) Uiso 1 1 d . . . . .

loop_
_atom_site_aniso_label
_atom_site_aniso_U_11
_atom_site_aniso_U_22
_atom_site_aniso_U_33
_atom_site_aniso_U_23
_atom_site_aniso_U_13
_atom_site_aniso_U_12
Cu1 0.0278(3) 0.0304(3) 0.0475(3) 0.0081(2) 0.0041(2) -0.0005(2)
Cu2 0.0326(2) 0.0353(2) 0.0531(3) 0.01270(17) 0.00462(18) -0.00006(16)
O1 0.0345(13) 0.0356(11) 0.0622(15) 0.0138(10) 0.0009(11) -0.0015(9)
O2 0.068(2) 0.103(3) 0.104(3) -0.025(2) 0.015(2) 0.0143(19)
O1N 0.116(3) 0.124(3) 0.131(3) -0.066(3) 0.074(3) -0.027(2)
O4 0.098(3) 0.158(4) 0.095(3) 0.031(3) -0.007(2) -0.013(3)
N1 0.0317(14) 0.0326(13) 0.0437(15) 0.0051(11) -0.0003(12) 0.0003(11)
N2 0.0349(15) 0.0409(16) 0.0489(16) 0.0028(13) -0.0006(13) 0.0039(13)
N3 0.063(2) 0.0488(18) 0.094(3) -0.0110(18) -0.015(2) -0.0055(17)
N4 0.0367(15) 0.0456(15) 0.0443(15) 0.0072(12) 0.0057(13) 0.0035(12)
N5 0.0430(17) 0.0395(14) 0.0545(17) 0.0147(13) 0.0066(14) 0.0061(13)
N6 0.0389(15) 0.0306(12) 0.0431(15) 0.0057(11) 0.0085(12) 0.0016(11)
N7 0.052(2) 0.0539(18) 0.069(2) -0.0062(17) 0.0213(19) -0.0117(16)
C1 0.0407(19) 0.0527(19) 0.0495(19) 0.0088(16) 0.0106(16) 0.0020(16)
C2 0.041(2) 0.058(2) 0.060(2) 0.0026(18) 0.0155(18) -0.0032(17)
C3 0.035(2) 0.062(2) 0.063(2) -0.0108(19) 0.0059(18) 0.0002(17)
C4 0.046(2) 0.063(2) 0.047(2) -0.0006(17) 0.0006(18) 0.0121(18)
C5 0.0372(19) 0.0513(19) 0.0446(19) 0.0011(15) 0.0051(16) 0.0030(15)
C6 0.047(2) 0.079(3) 0.058(2) 0.033(2) -0.0012(19) 0.006(2)
C7 0.054(2) 0.055(2) 0.093(3) 0.032(2) 0.007(2) 0.0030(19)
C8 0.052(2) 0.0328(16) 0.0469(19) 0.0066(14) 0.0160(17) 0.0039(15)
C9 0.072(3) 0.0400(19) 0.081(3) 0.0172(19) 0.017(2) 0.0001(19)
C10 0.0429(19) 0.0307(15) 0.0461(18) -0.0001(13) 0.0137(15) -0.0036(13)
C11 0.049(2) 0.0388(18) 0.072(2) -0.0006(16) 0.0148(19) -0.0085(16)
O1W 0.086(3) 0.070(2) 0.073(2) 0.0114(17) 0.0330(19) 0.012(2)
C23 0.083(4) 0.108(4) 0.157(6) -0.032(4) 0.040(4) -0.008(3)
O1M 0.081(2) 0.0789(19) 0.081(2) -0.0099(16) 0.0221(18) 0.0089(17)

loop_
_atom_type_symbol
_atom_type_description
_atom_type_scat_dispersion_real
_atom_type_scat_dispersion_imag
_atom_type_scat_source
C C 0.0033 0.0016 'International Tables Vol C Tables 4.2.6.8 and 6.1.1.4'
H H 0.0000 0.0000 'International Tables Vol C Tables 4.2.6.8 and 6.1.1.4'
N N 0.0061 0.0033 'International Tables Vol C Tables 4.2.6.8 and 6.1.1.4'
O O 0.0106 0.0060 'International Tables Vol C Tables 4.2.6.8 and 6.1.1.4'
Cu Cu 0.3201 1.2651 'International Tables Vol C Tables 4.2.6.8 and 6.1.1.4'

loop_
_geom_angle_atom_site_label_1
_geom_angle_atom_site_label_2
_geom_angle_atom_site_label_3
_geom_angle
_geom_angle_site_symmetry_1
_geom_angle_site_symmetry_3
_geom_angle_publ_flag
O1 Cu1 O1 180.00(13) . 3_675 ?
O1 Cu1 N1 91.70(10) . . ?
O1 Cu1 N1 88.30(10) 3_675 . ?
O1 Cu1 N1 88.30(10) . 3_675 ?
O1 Cu1 N1 91.70(10) 3_675 3_675 ?
N1 Cu1 N1 180.00(8) . 3_675 ?
N5 Cu2 N6 79.87(11) . . ?
N5 Cu2 N1 166.51(11) . . ?
N6 Cu2 N1 86.72(10) . . ?
N5 Cu2 N4 94.08(11) . . ?
N6 Cu2 N4 169.48(11) . . ?
N1 Cu2 N4 99.41(10) . . ?
N6 O1 Cu1 118.59(18) . . ?
N2 N1 Cu1 116.5(2) . . ?
N2 N1 Cu2 121.1(2) . . ?
Cu1 N1 Cu2 116.79(12) . . ?
N3 N2 N1 178.6(4) . . ?
C1 N4 C5 117.7(3) . . ?
C1 N4 Cu2 119.1(2) . . ?
C5 N4 Cu2 123.0(2) . . ?
C8 N5 C7 122.6(3) . . ?
C8 N5 Cu2 114.5(2) . . ?
C7 N5 Cu2 122.9(2) . . ?
C10 N6 O1 118.2(3) . . ?
C10 N6 Cu2 115.7(2) . . ?
O1 N6 Cu2 126.08(19) . . ?
O1N N7 O4 121.3(5) . . ?
O1N N7 O2 120.3(4) . . ?
O4 N7 O2 118.4(4) . . ?
N4 C1 C2 123.9(3) . . ?
N4 C1 H1 118.0 . . ?
C2 C1 H1 118.0 . . ?
C1 C2 C3 118.2(3) . . ?
C1 C2 H2 120.9 . . ?
C3 C2 H2 120.9 . . ?
C4 C3 C2 118.9(3) . . ?
C4 C3 H3 120.5 . . ?
C2 C3 H3 120.5 . . ?
C3 C4 C5 120.1(3) . . ?
C3 C4 H4 119.9 . . ?
C5 C4 H4 119.9 . . ?
N4 C5 C4 121.2(3) . . ?
N4 C5 C6 117.9(3) . . ?
C4 C5 C6 120.9(3) . . ?
C5 C6 C7 113.9(3) . . ?
C5 C6 H6A 108.8 . . ?
C7 C6 H6A 108.8 . . ?
C5 C6 H6B 108.8 . . ?
C7 C6 H6B 108.8 . . ?
H6A C6 H6B 107.7 . . ?
N5 C7 C6 110.3(3) . . ?
N5 C7 H7A 109.6 . . ?
C6 C7 H7A 109.6 . . ?
N5 C7 H7B 109.6 . . ?
C6 C7 H7B 109.6 . . ?
H7A C7 H7B 108.1 . . ?
N5 C8 C10 116.7(3) . . ?
N5 C8 C9 125.3(3) . . ?
C10 C8 C9 117.9(3) . . ?
C8 C9 H9A 109.5 . . ?
C8 C9 H9B 109.5 . . ?
H9A C9 H9B 109.5 . . ?
C8 C9 H9C 109.5 . . ?
H9A C9 H9C 109.5 . . ?
H9B C9 H9C 109.5 . . ?
N6 C10 C8 113.2(3) . . ?
N6 C10 C11 123.3(3) . . ?
C8 C10 C11 123.5(3) . . ?
C10 C11 H11A 109.5 . . ?
C10 C11 H11B 109.5 . . ?
H11A C11 H11B 109.5 . . ?
C10 C11 H11C 109.5 . . ?
H11A C11 H11C 109.5 . . ?
H11B C11 H11C 109.5 . . ?
H19 O1W H20 98(5) . . ?
O1M C23 H23A 109.5 . . ?
O1M C23 H23B 109.5 . . ?
H23A C23 H23B 109.5 . . ?
O1M C23 H23C 109.5 . . ?
H23A C23 H23C 109.5 . . ?
H23B C23 H23C 109.5 . . ?

loop_
_geom_bond_atom_site_label_1
_geom_bond_atom_site_label_2
_geom_bond_distance
_geom_bond_site_symmetry_2
_geom_bond_publ_flag
Cu1 O1 1.911(2) . ?
Cu1 O1 1.911(2) 3_675 ?
Cu1 N1 1.998(3) . ?
Cu1 N1 1.998(3) 3_675 ?
Cu2 N5 1.986(3) . ?
Cu2 N6 1.985(3) . ?
Cu2 N1 1.997(2) . ?
Cu2 N4 2.015(3) . ?
O1 N6 1.318(3) . ?
O2 N7 1.229(4) . ?
O1N N7 1.197(4) . ?
O4 N7 1.212(5) . ?
N1 N2 1.216(4) . ?
N2 N3 1.133(4) . ?
N4 C1 1.339(4) . ?
N4 C5 1.355(4) . ?
N5 C8 1.274(4) . ?
N5 C7 1.467(5) . ?
N6 C10 1.295(4) . ?
C1 C2 1.370(5) . ?
C1 H1 0.9300 . ?
C2 C3 1.374(5) . ?
C2 H2 0.9300 . ?
C3 C4 1.381(5) . ?
C3 H3 0.9300 . ?
C4 C5 1.371(5) . ?
C4 H4 0.9300 . ?
C5 C6 1.509(5) . ?
C6 C7 1.509(6) . ?
C6 H6A 0.9700 . ?
C6 H6B 0.9700 . ?
C7 H7A 0.9700 . ?
C7 H7B 0.9700 . ?
C8 C10 1.464(4) . ?
C8 C9 1.508(4) . ?
C9 H9A 0.9600 . ?
C9 H9B 0.9600 . ?
C9 H9C 0.9600 . ?
C10 C11 1.498(5) . ?
C11 H11A 0.9600 . ?
C11 H11B 0.9600 . ?
C11 H11C 0.9600 . ?
O1W H19 0.83(6) . ?
O1W H20 0.75(5) . ?
C23 O1M 1.431(5) . ?
C23 H23A 0.9600 . ?
C23 H23B 0.9600 . ?
C23 H23C 0.9600 . ?
